data_1554199
loop_
_publ_author_name
'Seki, Tomohiro'
'Ida, Kentaro'
'Ito, Hajime'

_publ_section_title
;
 A meta-diisocyanide benzene-based aryl gold isocyanide complex exhibiting
 multiple solid-state molecular arrangements and luminescent
 mechanochromism
;
_journal_issue 6
_journal_name_full 'Materials Chemistry Frontiers'
_journal_page_first 1195
_journal_paper_doi 10.1039/C8QM00074C
_journal_volume 2
_journal_year 2018
_chemical_formula_moiety 'C24 H12 Au2 F10 N2 O'
_chemical_formula_sum 'C24 H12 Au2 F10 N2 O'
_chemical_formula_weight 928.29
_chemical_name_systematic 1c
_space_group_crystal_system triclinic
_space_group_IT_number 2
_space_group_name_Hall '-P 1'
_space_group_name_H-M_alt 'P -1'
_atom_sites_solution_hydrogens geom
_atom_sites_solution_primary direct
_atom_sites_solution_secondary difmap
_audit_update_record
;
2018-02-08 deposited with the CCDC.
2018-04-24 downloaded from the CCDC.
;
_cell_angle_alpha 70.006(2)
_cell_angle_beta 70.754(2)
_cell_angle_gamma 67.223(3)
_cell_formula_units_Z 2
_cell_length_a 10.5280(9)
_cell_length_b 11.5191(11)
_cell_length_c 11.8538(11)
_cell_measurement_reflns_used 7219
_cell_measurement_temperature 123
_cell_measurement_theta_max 27.49
_cell_measurement_theta_min 3.04
_cell_volume 1212.85(19)
_computing_cell_refinement 'RAPID AUTO'
_computing_data_collection 'RAPID AUTO (Rigaku, ????)'
_computing_data_reduction 'RAPID AUTO'
_computing_molecular_graphics 'CrystalStructure 4.1'
_computing_publication_material 'CrystalStructure 4.1 (Rigaku, 2014)'
_computing_structure_refinement 'SHELXL2013 (Sheldrick, 2008)'
_diffrn_ambient_temperature 123
_diffrn_detector_area_resol_mean 10.000
_diffrn_measured_fraction_theta_full 0.997
_diffrn_measured_fraction_theta_max 0.997
_diffrn_measurement_device_type 'Rigaku R-AXIS RAPID'
_diffrn_measurement_method \w
_diffrn_radiation_type 'Mo K\a'
_diffrn_radiation_wavelength 0.71075
_diffrn_reflns_av_R_equivalents 0.0891
_diffrn_reflns_Laue_measured_fraction_full 0.997
_diffrn_reflns_Laue_measured_fraction_max 0.997
_diffrn_reflns_limit_h_max 12
_diffrn_reflns_limit_h_min -12
_diffrn_reflns_limit_k_max 13
_diffrn_reflns_limit_k_min -12
_diffrn_reflns_limit_l_max 14
_diffrn_reflns_limit_l_min -14
_diffrn_reflns_number 9607
_diffrn_reflns_point_group_measured_fraction_full 0.997
_diffrn_reflns_point_group_measured_fraction_max 0.997
_diffrn_reflns_theta_full 25.048
_diffrn_reflns_theta_max 25.048
_diffrn_reflns_theta_min 3.045
_diffrn_standards_number 0
_exptl_absorpt_coefficient_mu 12.224
_exptl_absorpt_correction_T_max 0.598
_exptl_absorpt_correction_T_min 0.106
_exptl_absorpt_correction_type multi-scan
_exptl_absorpt_process_details 'ABSCOR (Rigaku, 1995)'
_exptl_crystal_colour green
_exptl_crystal_density_diffrn 2.542
_exptl_crystal_density_method 'not measured'
_exptl_crystal_description platelet
_exptl_crystal_F_000 852.00
_exptl_crystal_preparation Luminescent
_exptl_crystal_size_max 0.133
_exptl_crystal_size_mid 0.101
_exptl_crystal_size_min 0.042
_refine_diff_density_max 2.61
_refine_diff_density_min -3.82
_refine_ls_extinction_method none
_refine_ls_goodness_of_fit_ref 0.979
_refine_ls_hydrogen_treatment constr
_refine_ls_number_parameters 352
_refine_ls_number_reflns 4294
_refine_ls_number_restraints 40
_refine_ls_R_factor_all 0.1062
_refine_ls_R_factor_gt 0.0689
_refine_ls_shift/su_max 0.000
_refine_ls_structure_factor_coef Fsqd
_refine_ls_weighting_details 'w = 1/[\s^2^(Fo^2^)+(0.1282P)^2^+0.0000P] where P=(Fo^2^+2Fc^2^)/3'
_refine_ls_weighting_scheme calc
_refine_ls_wR_factor_gt 0.1783
_refine_ls_wR_factor_ref 0.2219
_reflns_number_gt 2696
_reflns_number_total 4294
_reflns_threshold_expression F^2^>2.0\s(F^2^)
_cod_data_source_file c8qm00074c2.cif
_cod_data_source_block IDA-186
_cod_database_code 1554199
_shelxl_res_file
;

    shelxl.res created by SHELXL-2014/7

TITL IDA-186
CELL  0.71075 10.52800 11.51910 11.85380 70.00580 70.75420 67.22330
ZERR  2 0.00091 0.00108 0.00112 0.00240 0.00240 0.00250
LATT 1
SFAC C AU F N H O
UNIT 48 4 20 4 24 2
SHEL 99999.000000 0.839315
L.S. 15
FMAP 2
PLAN -42
WPDB -2
HTAB
BOND $H
CONF
LIST 4
TEMP -150.0
ACTA
SIZE 0.133 0.101 0.042
DELU 0.0010 0.0010 C21Z C12 C11 C27 O26F
SIMU 0.0040 0.0080 C21Z C12 C11 C27 O26F
WGHT    0.128200
FVAR       0.19158
AU1   2    1.097769    0.669416    0.307690    11.00000    0.04000    0.05169 =
         0.04476   -0.00569   -0.00239   -0.01940
AU2   2    0.008966    0.793912    0.544500    11.00000    0.03983    0.05614 =
         0.04450   -0.00817    0.00165   -0.02430
F1A   3   -0.267051    0.512420    0.931429    11.00000    0.07362    0.05974 =
         0.06037    0.00340    0.00539   -0.03835
F2B   3   -0.540883    0.832006    0.656950    11.00000    0.03650    0.09942 =
         0.07071   -0.02038    0.00338   -0.02720
F3    3    1.328797    0.778699    0.099110    11.00000    0.04334    0.04463 =
         0.05158    0.01133   -0.00401   -0.01608
F4    3    1.317680    0.446400    0.466773    11.00000    0.05535    0.04888 =
         0.04672    0.00144   -0.00375   -0.01640
F5    3    1.608701    0.717931    0.065079    11.00000    0.04881    0.05867 =
         0.05147    0.00174    0.01200   -0.02681
F6    3   -0.310658    0.898796    0.516293    11.00000    0.03876    0.08201 =
         0.04072   -0.00810   -0.00104   -0.01901
F7    3    1.597628    0.383193    0.430078    11.00000    0.06073    0.04889 =
         0.06097    0.00529   -0.02307   -0.01633
F8    3    1.746522    0.518392    0.230168    11.00000    0.03610    0.06502 =
         0.06596   -0.00371   -0.01418   -0.01676
F9    3   -0.036966    0.571947    0.789883    11.00000    0.05811    0.06052 =
         0.05739   -0.00353    0.00238   -0.02165
F10C  3   -0.521047    0.636589    0.871906    11.00000    0.06025    0.08305 =
         0.06146   -0.02739    0.01925   -0.04419
O26F  6    1.098807    1.111411    0.074182    11.00000    0.06195    0.07308 =
         0.12202   -0.00978    0.01151   -0.01194
N22I  4    0.781690    0.782367    0.296989    11.00000    0.06013    0.06093 =
         0.03553   -0.00837    0.00951   -0.03623
N23D  4    0.273535    0.875216    0.399111    11.00000    0.05153    0.04481 =
         0.08536   -0.01444   -0.02522   -0.02701
C2E   1    1.388506    0.518384    0.363089    11.00000    0.05436    0.03627 =
         0.04824   -0.00685    0.00503   -0.02188
C4G   1    1.309568    0.615665    0.288011    11.00000    0.05494    0.06023 =
         0.04330    0.00962   -0.01991   -0.02647
C6J   1    1.390819    0.682373    0.184225    11.00000    0.02860    0.06033 =
         0.04852    0.00089   -0.00658   -0.02176
C7K   1    1.528280    0.480099    0.346380    11.00000    0.04078    0.02842 =
         0.04888    0.00400   -0.00868   -0.01824
C8L   1   -0.412483    0.765398    0.690229    11.00000    0.05302    0.05998 =
         0.06141   -0.03076    0.00149   -0.02756
C9M   1   -0.162607    0.736106    0.647102    11.00000    0.03784    0.06803 =
         0.06877   -0.02333   -0.01790   -0.01692
C10N  1    1.535688    0.652138    0.162051    11.00000    0.05181    0.04575 =
         0.03134    0.00745    0.00364   -0.02415
C10   1    0.513671    1.018157    0.131595    11.00000    0.08170    0.04336 =
         0.04773    0.01117   -0.01531   -0.03089
AFIX  43
H10   5    0.509460    1.084311    0.057061    11.00000   -1.20000
AFIX   0
C11O  1   -0.275952    0.605772    0.829851    11.00000    0.03780    0.05079 =
         0.04093   -0.00966    0.01834   -0.02106
C11   1    0.889259    1.099210    0.210455    11.00000    0.06251    0.07527 =
         0.12326   -0.01238    0.01255   -0.01313
AFIX  23
H11A  5    0.894661    1.080720    0.296974    11.00000   -1.20000
H11B  5    0.808302    1.076389    0.209220    11.00000   -1.20000
AFIX   0
C12P  1    0.402028    0.904084    0.316428    11.00000    0.04309    0.03335 =
         0.05979   -0.01141   -0.00136   -0.02377
C12   1    0.878093    1.232385    0.147499    11.00000    0.06212    0.07493 =
         0.12220   -0.01204    0.01093   -0.01178
AFIX  23
H12A  5    0.794314    1.273270    0.110809    11.00000   -1.20000
H12B  5    0.867884    1.281376    0.205884    11.00000   -1.20000
AFIX   0
C13Q  1    0.392252    0.997803    0.204150    11.00000    0.05438    0.04165 =
         0.04399   -0.00024   -0.02570   -0.00946
AFIX  43
H13   5    0.304406    1.044293    0.180813    11.00000   -1.20000
AFIX   0
C14R  1   -0.164627    0.640094    0.754433    11.00000    0.05121    0.05201 =
         0.04871   -0.01464   -0.00259   -0.02259
C15S  1    1.606582    0.548295    0.248055    11.00000    0.03677    0.03340 =
         0.05461   -0.00544   -0.01049    0.00137
C16U  1   -0.291411    0.797638    0.620710    11.00000    0.05933    0.05215 =
         0.05217   -0.00954   -0.01181   -0.03513
C17V  1   -0.404585    0.670536    0.798281    11.00000    0.04676    0.04199 =
         0.06959   -0.02696    0.01375   -0.02464
C18W  1    0.644583    0.948430    0.159011    11.00000    0.05338    0.02893 =
         0.04392   -0.00735    0.00585   -0.02892
AFIX  43
H18   5    0.728091    0.965408    0.104271    11.00000   -1.20000
AFIX   0
C19X  1    0.529630    0.830129    0.350825    11.00000    0.03577    0.04925 =
         0.02948   -0.00100   -0.00791   -0.01895
AFIX  43
H19   5    0.534376    0.766638    0.426996    11.00000   -1.20000
AFIX   0
C20Y  1    0.650631    0.855256    0.265996    11.00000    0.02363    0.05346 =
         0.03915   -0.00169   -0.00875   -0.01039
C21Z  1    1.003960    1.233645    0.053379    11.00000    0.06235    0.07297 =
         0.12113   -0.01159    0.01059   -0.01185
AFIX  23
H21A  5    0.983284    1.257726   -0.028738    11.00000   -1.20000
H21B  5    1.043345    1.297815    0.055928    11.00000   -1.20000
AFIX   0
C24H  1    0.177701    0.846376    0.447813    11.00000    0.03769    0.06612 =
         0.07847   -0.00983   -0.03229   -0.02712
C25T  1    0.898995    0.729509    0.310327    11.00000    0.03334    0.07497 =
         0.04772    0.00355   -0.01954   -0.01927
C27   1    1.015572    1.032855    0.141344    11.00000    0.06288    0.07392 =
         0.12346   -0.00988    0.01361   -0.01237
AFIX  23
H27A  5    1.067914    0.956992    0.197386    11.00000   -1.20000
H27B  5    0.994107    1.000305    0.084709    11.00000   -1.20000
AFIX   0
HKLF 4
 
REM  IDA-186
REM R1 =  0.0689 for    2696 Fo > 4sig(Fo)  and  0.1062 for all    4294 data
REM    352 parameters refined using     40 restraints
 
END  
     
WGHT      0.1228      0.0000 

REM Instructions for potential hydrogen bonds
EQIV $1 -x, -y+2, -z+1
HTAB C12 F10C_$1
EQIV $2 x-1, y+1, z
HTAB C12 F8_$2
EQIV $3 x-1, y, z
HTAB C13Q O26F_$3
EQIV $4 -x+2, -y+2, -z
HTAB C18W O26F_$4
EQIV $5 -x+2, -y+1, -z+1
HTAB C19X F4_$5
HTAB C19X F7_$5

REM Highest difference peak  2.608,  deepest hole -3.820,  1-sigma level  0.357
Q1    1   1.1873  0.6813  0.2690  11.00000  0.05    2.61
Q2    1   1.0061  0.6563  0.3561  11.00000  0.05    2.48
Q3    1   0.0990  0.8031  0.5039  11.00000  0.05    2.42
Q4    1  -0.0795  0.7837  0.5844  11.00000  0.05    2.25
Q5    1   0.9379  1.0339  0.0393  11.00000  0.05    2.03
Q6    1   1.0857  0.7218  0.4751  11.00000  0.05    1.95
Q7    1   1.1718  0.6033  0.2388  11.00000  0.05    1.93
Q8    1   1.0244  0.7489  0.3881  11.00000  0.05    1.62
Q9    1   0.1600  0.6978  0.5323  11.00000  0.05    1.59
Q10   1  -0.0914  0.9138  0.6080  11.00000  0.05    1.55
Q11   1   1.2467  0.5734  0.2984  11.00000  0.05    1.40
Q12   1   0.2499  0.6658  0.5880  11.00000  0.05    1.31
Q13   1   1.0781  0.7377  0.2190  11.00000  0.05    1.30
Q14   1  -0.0170  0.8528  0.4554  11.00000  0.05    1.28
Q15   1   1.1234  0.5995  0.4026  11.00000  0.05    1.26
Q16   1   0.9610  0.7265  0.4824  11.00000  0.05    1.23
Q17   1  -0.1900  0.9977  0.5334  11.00000  0.05    1.15
Q18   1  -0.1384  0.8884  0.5633  11.00000  0.05    1.14
Q19   1  -0.1327  0.8911  0.5344  11.00000  0.05    1.14
Q20   1   0.0929  1.0815  0.2195  11.00000  0.05    1.14
Q21   1   1.2124  0.7867  0.3610  11.00000  0.05    1.10
Q22   1   0.9598  0.7746  0.3084  11.00000  0.05    1.08
Q23   1   0.0385  0.7198  0.6388  11.00000  0.05    1.05
Q24   1   1.2558  0.8056  0.2611  11.00000  0.05    1.05
Q25   1  -0.0839  0.7036  0.6382  11.00000  0.05    1.04
Q26   1   1.1368  0.4347  0.3545  11.00000  0.05    1.01
Q27   1   0.8635  0.7860  0.2762  11.00000  0.05    1.00
Q28   1   0.0173  0.6600  0.5974  11.00000  0.05    0.98
Q29   1   0.2043  1.1349  0.1570  11.00000  0.05    0.96
Q30   1   1.2474  0.5015  0.2231  11.00000  0.05    0.96
Q31   1   1.2143  0.8377  0.2121  11.00000  0.05    0.95
Q32   1   1.1714  0.6010  0.4813  11.00000  0.05    0.94
Q33   1   1.1039  0.5377  0.3526  11.00000  0.05    0.94
Q34   1  -0.2975  1.0197  0.5026  11.00000  0.05    0.93
Q35   1   1.8112  0.4864  0.1261  11.00000  0.05    0.91
Q36   1   1.1709  0.7920  0.2209  11.00000  0.05    0.90
Q37   1   0.2171  0.7266  0.4467  11.00000  0.05    0.89
Q38   1  -0.0250  0.6218  0.7372  11.00000  0.05    0.89
Q39   1   0.9341  0.8808  0.3766  11.00000  0.05    0.88
Q40   1   1.0250  0.5658  0.4090  11.00000  0.05    0.88
Q41   1   0.9830  0.7417  0.2091  11.00000  0.05    0.87
Q42   1   1.7773  0.4277  0.3293  11.00000  0.05    0.87
;

loop_
_symmetry_equiv_pos_site_id
_space_group_symop_operation_xyz
1 +X,+Y,+Z
2 -X,-Y,-Z

loop_
_atom_site_label
_atom_site_type_symbol
_atom_site_fract_x
_atom_site_fract_y
_atom_site_fract_z
_atom_site_U_iso_or_equiv
_atom_site_adp_type
_atom_site_occupancy
_atom_site_site_symmetry_multiplicity
_atom_site_calc_flag
_atom_site_refinement_flags
Au1 Au 1.09777(8) 0.66942(7) 0.30769(7) 0.0475(3) Uani 1 2 d .
Au2 Au 0.00897(8) 0.79391(7) 0.54450(7) 0.0480(3) Uani 1 2 d .
F1A F -0.2671(14) 0.5124(12) 0.9314(12) 0.069(3) Uani 1 2 d .
F2B F -0.5409(13) 0.8320(14) 0.6570(13) 0.071(4) Uani 1 2 d .
F3 F 1.3288(12) 0.7787(10) 0.0991(11) 0.054(3) Uani 1 2 d .
F4 F 1.3177(13) 0.4464(11) 0.4668(10) 0.056(3) Uani 1 2 d .
F5 F 1.6087(13) 0.7179(11) 0.0651(11) 0.060(3) Uani 1 2 d .
F6 F -0.3107(12) 0.8988(12) 0.5163(10) 0.058(3) Uani 1 2 d .
F7 F 1.5976(13) 0.3832(11) 0.4301(11) 0.060(3) Uani 1 2 d .
F8 F 1.7465(12) 0.5184(11) 0.2302(11) 0.058(3) Uani 1 2 d .
F9 F -0.0370(13) 0.5719(12) 0.7899(11) 0.065(3) Uani 1 2 d .
F10C F -0.5211(14) 0.6366(14) 0.8719(12) 0.067(3) Uani 1 2 d .
O26F O 1.099(2) 1.1114(18) 0.074(2) 0.101(4) Uani 1 2 d .
N22I N 0.782(2) 0.7824(17) 0.2970(15) 0.053(4) Uani 1 2 d .
N23D N 0.2735(19) 0.8752(16) 0.3991(18) 0.055(5) Uani 1 2 d .
C2E C 1.389(2) 0.5184(18) 0.3631(19) 0.049(5) Uani 1 2 d .
C4G C 1.310(2) 0.616(2) 0.2880(19) 0.054(5) Uani 1 2 d .
C6J C 1.391(2) 0.682(2) 0.1842(18) 0.048(5) Uani 1 2 d .
C7K C 1.528(2) 0.4801(17) 0.3464(18) 0.041(4) Uani 1 2 d .
C8L C -0.412(2) 0.765(2) 0.690(2) 0.054(5) Uani 1 2 d .
C9M C -0.163(2) 0.736(2) 0.647(2) 0.055(5) Uani 1 2 d .
C10N C 1.536(2) 0.6521(19) 0.1621(17) 0.048(5) Uani 1 2 d .
C10 C 0.514(3) 1.018(2) 0.132(2) 0.060(6) Uani 1 2 d .
C11O C -0.276(2) 0.6058(19) 0.8298(18) 0.049(5) Uani 1 2 d .
C11 C 0.889(3) 1.099(3) 0.210(3) 0.102(4) Uani 1 2 d .
C12P C 0.402(2) 0.9041(18) 0.3164(19) 0.044(5) Uani 1 2 d .
C12 C 0.878(3) 1.232(3) 0.147(3) 0.101(4) Uani 1 2 d .
C13Q C 0.392(2) 0.9978(18) 0.2042(18) 0.047(5) Uani 1 2 d .
C14R C -0.165(2) 0.640(2) 0.7544(19) 0.050(5) Uani 1 2 d .
C15S C 1.607(2) 0.5483(17) 0.2481(19) 0.047(5) Uani 1 2 d .
C16U C -0.291(2) 0.798(2) 0.6207(19) 0.050(5) Uani 1 2 d .
C17V C -0.405(2) 0.6705(19) 0.798(2) 0.053(5) Uani 1 2 d .
C18W C 0.645(2) 0.9484(16) 0.1590(17) 0.042(4) Uani 1 2 d .
C19X C 0.5296(19) 0.8301(18) 0.3508(16) 0.039(4) Uani 1 2 d .
C20Y C 0.6506(18) 0.8553(18) 0.2660(17) 0.042(4) Uani 1 2 d .
C21Z C 1.004(3) 1.234(3) 0.053(3) 0.100(4) Uani 1 2 d .
C24H C 0.178(2) 0.846(2) 0.448(2) 0.054(6) Uani 1 2 d .
C25T C 0.899(2) 0.730(2) 0.3103(19) 0.054(5) Uani 1 2 d .
C27 C 1.016(3) 1.033(3) 0.141(3) 0.103(4) Uani 1 2 d .
H10 H 0.50946 1.08431 0.05706 0.0720 Uiso 1 2 calc R
H11A H 0.89466 1.08072 0.29697 0.1224 Uiso 1 2 calc R
H11B H 0.8083 1.07639 0.20922 0.1224 Uiso 1 2 calc R
H12A H 0.79431 1.27327 0.11081 0.1217 Uiso 1 2 calc R
H12B H 0.86788 1.28138 0.20588 0.1217 Uiso 1 2 calc R
H13 H 0.30441 1.04429 0.18081 0.0569 Uiso 1 2 calc R
H18 H 0.72809 0.96541 0.10427 0.0502 Uiso 1 2 calc R
H19 H 0.53438 0.76664 0.427 0.0463 Uiso 1 2 calc R
H21A H 0.98328 1.25773 -0.02874 0.1203 Uiso 1 2 calc R
H21B H 1.04334 1.29782 0.05593 0.1203 Uiso 1 2 calc R
H27A H 1.06791 0.95699 0.19739 0.1235 Uiso 1 2 calc R
H27B H 0.99411 1.00031 0.08471 0.1235 Uiso 1 2 calc R

loop_
_atom_site_aniso_label
_atom_site_aniso_U_11
_atom_site_aniso_U_22
_atom_site_aniso_U_33
_atom_site_aniso_U_12
_atom_site_aniso_U_13
_atom_site_aniso_U_23
Au1 0.0400(5) 0.0517(5) 0.0448(5) -0.0194(4) -0.0024(4) -0.0057(4)
Au2 0.0398(5) 0.0561(5) 0.0445(5) -0.0243(4) 0.0017(4) -0.0082(4)
F1A 0.074(9) 0.060(8) 0.060(8) -0.038(7) 0.005(7) 0.003(6)
F2B 0.036(6) 0.099(10) 0.071(9) -0.027(6) 0.003(6) -0.020(7)
F3 0.043(6) 0.045(6) 0.052(7) -0.016(5) -0.004(6) 0.011(5)
F4 0.055(7) 0.049(6) 0.047(7) -0.016(5) -0.004(6) 0.001(5)
F5 0.049(7) 0.059(7) 0.051(7) -0.027(6) 0.012(6) 0.002(6)
F6 0.039(6) 0.082(8) 0.041(6) -0.019(6) -0.001(5) -0.008(6)
F7 0.061(8) 0.049(7) 0.061(8) -0.016(6) -0.023(7) 0.005(6)
F8 0.036(6) 0.065(7) 0.066(8) -0.017(5) -0.014(6) -0.004(6)
F9 0.058(8) 0.061(8) 0.057(8) -0.022(6) 0.002(6) -0.004(6)
F10C 0.060(8) 0.083(9) 0.061(8) -0.044(7) 0.019(6) -0.027(7)
O26F 0.062(7) 0.073(7) 0.122(10) -0.012(5) 0.012(7) -0.010(7)
N22I 0.060(12) 0.061(11) 0.036(9) -0.036(9) 0.010(8) -0.008(8)
N23D 0.052(11) 0.045(9) 0.085(13) -0.027(8) -0.025(10) -0.014(9)
C2E 0.054(13) 0.036(10) 0.048(12) -0.022(9) 0.005(10) -0.007(9)
C4G 0.055(13) 0.060(13) 0.043(12) -0.026(10) -0.020(11) 0.010(10)
C6J 0.029(9) 0.060(12) 0.049(12) -0.022(9) -0.007(9) 0.001(9)
C7K 0.041(10) 0.028(9) 0.049(11) -0.018(8) -0.009(9) 0.004(8)
C8L 0.053(13) 0.060(13) 0.061(14) -0.028(11) 0.001(11) -0.031(11)
C9M 0.038(11) 0.068(14) 0.069(14) -0.017(10) -0.018(11) -0.023(12)
C10N 0.052(12) 0.046(11) 0.031(10) -0.024(9) 0.004(9) 0.007(8)
C10 0.082(17) 0.043(11) 0.048(12) -0.031(11) -0.015(13) 0.011(10)
C11O 0.038(11) 0.051(12) 0.041(11) -0.021(9) 0.018(9) -0.010(9)
C11 0.063(7) 0.075(7) 0.123(10) -0.013(5) 0.013(7) -0.012(7)
C12P 0.043(11) 0.033(9) 0.060(13) -0.024(8) -0.001(10) -0.011(9)
C12 0.062(7) 0.075(7) 0.122(10) -0.012(5) 0.011(7) -0.012(7)
C13Q 0.054(12) 0.042(11) 0.044(11) -0.009(9) -0.026(11) -0.000(9)
C14R 0.051(12) 0.052(12) 0.049(12) -0.023(10) -0.003(10) -0.015(10)
C15S 0.037(10) 0.033(10) 0.055(12) 0.001(8) -0.010(10) -0.005(9)
C16U 0.059(13) 0.052(12) 0.052(12) -0.035(10) -0.012(11) -0.010(10)
C17V 0.047(12) 0.042(12) 0.070(15) -0.025(10) 0.014(11) -0.027(11)
C18W 0.053(12) 0.029(9) 0.044(11) -0.029(8) 0.006(9) -0.007(8)
C19X 0.036(10) 0.049(11) 0.029(9) -0.019(8) -0.008(8) -0.001(8)
C20Y 0.024(9) 0.053(11) 0.039(10) -0.010(8) -0.009(8) -0.002(9)
C21Z 0.062(7) 0.073(7) 0.121(10) -0.012(5) 0.011(7) -0.012(7)
C24H 0.038(11) 0.066(13) 0.078(15) -0.027(10) -0.032(12) -0.010(11)
C25T 0.033(11) 0.075(14) 0.048(12) -0.019(9) -0.020(10) 0.004(10)
C27 0.063(7) 0.074(7) 0.123(10) -0.012(5) 0.014(7) -0.010(7)

loop_
_atom_type_symbol
_atom_type_description
_atom_type_scat_dispersion_real
_atom_type_scat_dispersion_imag
_atom_type_scat_source
C C 0.0033 0.0016
;
International Tables for Crystallography
(Vol. C, Tables 4.2.6.8 and 6.1.1.4)
;
Au Au -2.0133 8.8022
;
International Tables for Crystallography
(Vol. C, Tables 4.2.6.8 and 6.1.1.4)
;
F F 0.0171 0.0103
;
International Tables for Crystallography
(Vol. C, Tables 4.2.6.8 and 6.1.1.4)
;
N N 0.0061 0.0033
;
International Tables for Crystallography
(Vol. C, Tables 4.2.6.8 and 6.1.1.4)
;
H H 0.0000 0.0000
;
International Tables for Crystallography
(Vol. C, Table 6.1.1.4)
;
O O 0.0106 0.0060
;
International Tables for Crystallography
(Vol. C, Tables 4.2.6.8 and 6.1.1.4)
;

loop_
_geom_angle_atom_site_label_1
_geom_angle_atom_site_label_2
_geom_angle_atom_site_label_3
_geom_angle
_geom_angle_publ_flag
C4G Au1 C25T 174.6(8) yes
C9M Au2 C24H 178.6(8) yes
C21Z O26F C27 104(2) yes
C20Y N22I C25T 172.2(18) yes
C12P N23D C24H 170(3) yes
F4 C2E C4G 117(2) yes
F4 C2E C7K 115.8(16) yes
C4G C2E C7K 127.0(19) yes
Au1 C4G C2E 127.5(16) yes
Au1 C4G C6J 119.4(14) yes
C2E C4G C6J 113(2) yes
F3 C6J C4G 120.4(18) yes
F3 C6J C10N 115.9(16) yes
C4G C6J C10N 123.7(17) yes
F7 C7K C2E 122.4(16) yes
F7 C7K C15S 117.5(18) yes
C2E C7K C15S 119.7(17) yes
F2B C8L C16U 121.3(18) yes
F2B C8L C17V 120(2) yes
C16U C8L C17V 118(2) yes
Au2 C9M C14R 124.7(18) yes
Au2 C9M C16U 122.2(15) yes
C14R C9M C16U 113(2) yes
F5 C10N C6J 122.3(16) yes
F5 C10N C15S 119.8(19) yes
C6J C10N C15S 117.9(17) yes
C13Q C10 C18W 123.8(18) yes
F1A C11O C14R 122.5(19) yes
F1A C11O C17V 119.6(18) yes
C14R C11O C17V 117.8(18) yes
C12 C11 C27 102(2) yes
N23D C12P C13Q 119.2(19) yes
N23D C12P C19X 117.5(16) yes
C13Q C12P C19X 123.3(18) yes
C11 C12 C21Z 107(2) yes
C10 C13Q C12P 116(2) yes
F9 C14R C9M 117.0(19) yes
F9 C14R C11O 115.8(16) yes
C9M C14R C11O 127(2) yes
F8 C15S C7K 122.4(16) yes
F8 C15S C10N 119.2(16) yes
C7K C15S C10N 118.4(19) yes
F6 C16U C8L 114.3(19) yes
F6 C16U C9M 121.2(19) yes
C8L C16U C9M 124.5(19) yes
F10C C17V C8L 121(2) yes
F10C C17V C11O 119.7(17) yes
C8L C17V C11O 119(2) yes
C10 C18W C20Y 118.2(18) yes
C12P C19X C20Y 115.7(15) yes
N22I C20Y C18W 119.9(17) yes
N22I C20Y C19X 117.5(15) yes
C18W C20Y C19X 122.6(17) yes
O26F C21Z C12 108(2) yes
Au2 C24H N23D 176(3) yes
Au1 C25T N22I 169.5(18) yes
O26F C27 C11 111(3) yes
C13Q C10 H10 118.119 no
C18W C10 H10 118.117 no
C12 C11 H11A 111.328 no
C12 C11 H11B 111.329 no
C27 C11 H11A 111.330 no
C27 C11 H11B 111.330 no
H11A C11 H11B 109.208 no
C11 C12 H12A 110.221 no
C11 C12 H12B 110.225 no
C21Z C12 H12A 110.220 no
C21Z C12 H12B 110.216 no
H12A C12 H12B 108.495 no
C10 C13Q H13 121.817 no
C12P C13Q H13 121.827 no
C10 C18W H18 120.889 no
C20Y C18W H18 120.890 no
C12P C19X H19 122.152 no
C20Y C19X H19 122.147 no
O26F C21Z H21A 110.197 no
O26F C21Z H21B 110.195 no
C12 C21Z H21A 110.190 no
C12 C21Z H21B 110.190 no
H21A C21Z H21B 108.481 no
O26F C27 H27A 109.324 no
O26F C27 H27B 109.326 no
C11 C27 H27A 109.321 no
C11 C27 H27B 109.328 no
H27A C27 H27B 107.978 no

loop_
_geom_bond_atom_site_label_1
_geom_bond_atom_site_label_2
_geom_bond_distance
_geom_bond_publ_flag
Au1 C4G 2.02(2) yes
Au1 C25T 1.93(2) yes
Au2 C9M 2.03(2) yes
Au2 C24H 1.96(2) yes
F1A C11O 1.31(2) yes
F2B C8L 1.38(3) yes
F3 C6J 1.34(2) yes
F4 C2E 1.39(2) yes
F5 C10N 1.33(2) yes
F6 C16U 1.39(2) yes
F7 C7K 1.36(2) yes
F8 C15S 1.34(2) yes
F9 C14R 1.39(3) yes
F10C C17V 1.36(3) yes
O26F C21Z 1.37(3) yes
O26F C27 1.37(4) yes
N22I C20Y 1.40(3) yes
N22I C25T 1.18(3) yes
N23D C12P 1.47(3) yes
N23D C24H 1.10(3) yes
C2E C4G 1.35(3) yes
C2E C7K 1.33(3) yes
C4G C6J 1.42(3) yes
C6J C10N 1.38(3) yes
C7K C15S 1.38(3) yes
C8L C16U 1.38(3) yes
C8L C17V 1.37(3) yes
C9M C14R 1.37(3) yes
C9M C16U 1.35(3) yes
C10N C15S 1.42(3) yes
C10 C13Q 1.34(3) yes
C10 C18W 1.38(3) yes
C11O C14R 1.32(3) yes
C11O C17V 1.38(3) yes
C11 C12 1.43(4) yes
C11 C27 1.40(4) yes
C12P C13Q 1.40(3) yes
C12P C19X 1.39(3) yes
C12 C21Z 1.42(4) yes
C18W C20Y 1.35(2) yes
C19X C20Y 1.40(2) yes
C10 H10 0.950 no
C11 H11A 0.990 no
C11 H11B 0.990 no
C12 H12A 0.990 no
C12 H12B 0.990 no
C13Q H13 0.950 no
C18W H18 0.950 no
C19X H19 0.950 no
C21Z H21A 0.990 no
C21Z H21B 0.990 no
C27 H27A 0.990 no
C27 H27B 0.990 no

loop_
_geom_contact_atom_site_label_1
_geom_contact_atom_site_label_2
_geom_contact_distance
_geom_contact_publ_flag
_geom_contact_site_symmetry_2
Au1 F3 3.145(11) no .
Au1 F4 3.237(11) no .
Au2 F6 3.196(13) no .
Au2 F9 3.190(11) no .
F1A F9 2.641(19) no .
F1A F10C 2.70(2) no .
F1A C8L 3.57(2) no .
F2B F6 2.674(18) no .
F2B F10C 2.769(17) no .
F3 F5 2.674(17) no .
F3 C2E 3.55(2) no .
F3 C15S 3.59(2) no .
F4 F7 2.668(18) no .
F4 C6J 3.59(2) no .
F4 C15S 3.58(2) no .
F5 F8 2.726(15) no .
F6 C14R 3.57(2) no .
F6 C17V 3.59(2) no .
F7 F8 2.723(16) no .
F8 C2E 3.57(3) no .
F9 C16U 3.54(2) no .
F9 C17V 3.56(3) no .
F10C C14R 3.56(3) no .
C2E C10N 2.71(3) no .
C4G C15S 2.83(3) no .
C6J C7K 2.72(3) no .
C8L C14R 2.67(3) no .
C9M C17V 2.80(3) no .
C10 C19X 2.76(3) no .
C11O C16U 2.70(3) no .
C12P C18W 2.74(3) no .
C13Q C20Y 2.77(3) no .
C13Q C24H 3.43(3) no .
C18W C25T 3.41(3) no .
C19X C24H 3.45(3) no .
C19X C25T 3.52(3) no .
Au1 Au2 3.2856(13) no 1_655
Au1 C24H 3.49(3) no 1_655
Au2 Au1 3.2856(13) no 1_455
F1A F5 2.94(2) no 1_356
F1A F10C 3.187(19) no 2_467
F1A C10N 3.32(2) no 1_356
F1A C12 3.52(3) no 1_446
F2B F6 3.207(16) no 2_476
F2B F7 3.30(3) no 2_666
F2B C7K 3.56(3) no 2_666
F2B C11 3.37(3) no 2_576
F2B C18W 3.52(3) no 2_576
F2B C19X 3.46(2) no 1_455
F3 F10C 3.26(2) no 1_754
F3 C10 3.37(2) no 2_775
F3 C13Q 3.52(3) no 1_655
F3 C18W 3.586(19) no 2_775
F3 C27 3.48(3) no .
F4 F7 3.14(2) no 2_866
F4 F8 3.565(19) no 2_866
F4 N22I 3.32(2) no 2_766
F4 C8L 3.23(3) no 2_666
F4 C16U 3.44(3) no 2_666
F4 C17V 3.55(3) no 2_666
F4 C19X 3.320(19) no 2_766
F4 C25T 3.50(2) no 2_766
F5 F1A 2.94(2) no 1_754
F5 F10C 3.54(3) no 1_754
F5 C10 3.50(3) no 1_655
F5 C10 3.23(2) no 2_775
F5 C11O 3.15(3) no 1_754
F5 C17V 3.44(3) no 1_754
F5 C18W 3.39(3) no 1_655
F5 C20Y 3.49(3) no 1_655
F6 F2B 3.207(16) no 2_476
F6 N22I 3.03(2) no 1_455
F6 N23D 3.28(3) no 2_576
F6 C12P 3.18(3) no 2_576
F6 C19X 3.40(3) no 1_455
F6 C19X 3.60(2) no 2_576
F6 C20Y 3.35(3) no 1_455
F6 C25T 3.32(2) no 1_455
F7 F2B 3.30(3) no 2_666
F7 F4 3.14(2) no 2_866
F7 F7 3.277(18) no 2_866
F7 N23D 3.060(19) no 2_766
F7 C2E 3.10(3) no 2_866
F7 C7K 3.19(3) no 2_866
F7 C19X 3.24(2) no 2_766
F7 C24H 3.08(2) no 2_766
F8 F4 3.565(19) no 2_866
F8 F9 2.778(17) no 2_766
F8 N22I 3.57(3) no 1_655
F8 C12 3.39(4) no 1_645
F9 F8 2.778(17) no 2_766
F9 C21Z 3.53(5) no 2_676
F10C F1A 3.187(19) no 2_467
F10C F3 3.26(2) no 1_356
F10C F5 3.54(3) no 1_356
F10C F10C 3.549(17) no 2_467
F10C C2E 3.44(3) no 2_666
F10C C7K 3.33(3) no 2_666
F10C C10N 3.55(3) no 2_666
F10C C12 3.52(3) no 2_576
F10C C15S 3.43(3) no 2_666
O26F C13Q 3.50(3) no 1_655
O26F C18W 3.22(3) no 2_775
N22I F4 3.32(2) no 2_766
N22I F6 3.03(2) no 1_655
N22I F8 3.57(3) no 1_455
N23D F6 3.28(3) no 2_576
N23D F7 3.060(19) no 2_766
N23D C4G 3.51(4) no 1_455
N23D C6J 3.55(3) no 1_455
C2E F7 3.10(3) no 2_866
C2E F10C 3.44(3) no 2_666
C2E C8L 3.44(4) no 2_666
C2E C17V 3.28(4) no 2_666
C4G N23D 3.51(4) no 1_655
C4G C11O 3.47(4) no 2_666
C4G C17V 3.46(4) no 2_666
C4G C24H 3.38(4) no 1_655
C6J N23D 3.55(3) no 1_655
C6J C12P 3.48(4) no 1_655
C7K F2B 3.56(3) no 2_666
C7K F7 3.19(3) no 2_866
C7K F10C 3.33(3) no 2_666
C7K C17V 3.59(4) no 2_666
C8L F4 3.23(3) no 2_666
C8L C2E 3.44(4) no 2_666
C8L C10 3.45(4) no 2_576
C8L C13Q 3.47(4) no 2_576
C10N F1A 3.32(2) no 1_754
C10N F10C 3.55(3) no 2_666
C10N C12P 3.54(3) no 1_655
C10N C19X 3.49(4) no 1_655
C10 F3 3.37(2) no 2_775
C10 F5 3.50(3) no 1_455
C10 F5 3.23(2) no 2_775
C10 C8L 3.45(4) no 2_576
C10 C10 3.40(4) no 2_675
C11O F5 3.15(3) no 1_356
C11O C4G 3.47(4) no 2_666
C11 F2B 3.37(3) no 2_576
C12P F6 3.18(3) no 2_576
C12P C6J 3.48(4) no 1_455
C12P C10N 3.54(3) no 1_455
C12P C16U 3.43(3) no 2_576
C12 F1A 3.52(3) no 1_664
C12 F8 3.39(4) no 1_465
C12 F10C 3.52(3) no 2_576
C13Q F3 3.52(3) no 1_455
C13Q O26F 3.50(3) no 1_455
C13Q C8L 3.47(4) no 2_576
C13Q C16U 3.31(3) no 2_576
C15S F10C 3.43(3) no 2_666
C15S C19X 3.56(3) no 1_655
C16U F4 3.44(3) no 2_666
C16U C12P 3.43(3) no 2_576
C16U C13Q 3.31(3) no 2_576
C17V F4 3.55(3) no 2_666
C17V F5 3.44(3) no 1_356
C17V C2E 3.28(4) no 2_666
C17V C4G 3.46(4) no 2_666
C17V C7K 3.59(4) no 2_666
C18W F2B 3.52(3) no 2_576
C18W F3 3.586(19) no 2_775
C18W F5 3.39(3) no 1_455
C18W O26F 3.22(3) no 2_775
C19X F2B 3.46(2) no 1_655
C19X F4 3.320(19) no 2_766
C19X F6 3.40(3) no 1_655
C19X F6 3.60(2) no 2_576
C19X F7 3.24(2) no 2_766
C19X C10N 3.49(4) no 1_455
C19X C15S 3.56(3) no 1_455
C20Y F5 3.49(3) no 1_455
C20Y F6 3.35(3) no 1_655
C21Z F9 3.53(5) no 2_676
C24H Au1 3.49(3) no 1_455
C24H F7 3.08(2) no 2_766
C24H C4G 3.38(4) no 1_455
C25T F4 3.50(2) no 2_766
C25T F6 3.32(2) no 1_655
C27 F3 3.48(3) no .
O26F H11A 2.8155 no .
O26F H11B 3.0603 no .
O26F H12A 2.9916 no .
O26F H12B 2.8432 no .
N22I H18 2.5725 no .
N22I H19 2.5915 no .
N23D H13 2.6616 no .
N23D H19 2.6214 no .
C11 H21A 2.8917 no .
C11 H21B 3.0446 no .
C12P H10 3.1942 no .
C12 H27A 2.9990 no .
C12 H27B 2.7249 no .
C13Q H18 3.2501 no .
C13Q H19 3.3193 no .
C18W H13 3.2611 no .
C18W H19 3.2749 no .
C19X H13 3.3153 no .
C19X H18 3.2736 no .
C20Y H10 3.1978 no .
C21Z H11A 2.9437 no .
C21Z H11B 3.0048 no .
C21Z H27A 2.9831 no .
C21Z H27B 2.6231 no .
C24H H13 3.4104 no .
C24H H19 3.4466 no .
C25T H18 3.3407 no .
C25T H19 3.5305 no .
C27 H12A 2.8464 no .
C27 H12B 2.9096 no .
C27 H21A 2.6625 no .
C27 H21B 2.9680 no .
H10 H13 2.2902 no .
H10 H18 2.3176 no .
H11A H12A 2.6983 no .
H11A H12B 2.1395 no .
H11A H21B 3.4733 no .
H11A H27A 2.1142 no .
H11A H27B 2.7186 no .
H11B H12A 2.1380 no .
H11B H12B 2.6528 no .
H11B H21A 3.3523 no .
H11B H27A 2.5200 no .
H11B H27B 2.1040 no .
H12A H21A 2.1175 no .
H12A H21B 2.5886 no .
H12A H27B 3.0858 no .
H12B H21A 2.7054 no .
H12B H21B 2.1175 no .
H12B H27A 3.5259 no .
H12B H27B 3.5919 no .
H21A H27A 3.5797 no .
H21A H27B 2.7797 no .
H21B H27B 3.5481 no .
Au1 H21A 3.4313 no 2_775
Au1 H27A 3.0470 no .
Au2 H11A 3.3005 no 2_676
Au2 H12B 3.3305 no 2_676
F1A H12A 2.8371 no 1_446
F1A H21A 3.1084 no 1_446
F2B H11A 3.3640 no 2_576
F2B H11B 2.7307 no 2_576
F2B H12A 3.3983 no 2_576
F2B H19 2.8535 no 1_455
F3 H10 2.6118 no 2_775
F3 H12A 3.4606 no 2_775
F3 H13 3.4084 no 1_655
F3 H18 3.0959 no 2_775
F3 H27A 2.8772 no .
F3 H27B 3.4779 no .
F4 H19 2.5008 no 2_766
F5 H10 2.3602 no 2_775
F5 H13 3.3996 no 2_775
F5 H21B 3.4219 no 2_875
F6 H11A 3.4496 no 1_455
F6 H11B 3.5901 no 1_455
F6 H19 3.2035 no 1_455
F7 H12B 3.3311 no 1_645
F7 H19 2.4670 no 2_766
F8 H12A 3.3749 no 1_645
F8 H12B 2.6006 no 1_645
F9 H12B 2.9106 no 2_676
F9 H21A 3.4860 no 1_446
F9 H21B 2.7040 no 2_676
F10C H12A 2.6155 no 2_576
O26F H13 2.5923 no 1_655
O26F H18 2.4635 no 2_775
O26F H27B 3.1635 no 2_775
N22I H11B 3.2809 no .
N22I H21A 3.3734 no 2_775
N23D H11A 3.5666 no 2_676
N23D H27A 3.4036 no 1_455
C2E H19 3.3632 no 2_766
C6J H10 3.3845 no 2_775
C7K H19 3.2851 no 2_766
C8L H19 3.3412 no 1_455
C9M H13 3.3743 no 2_576
C10N H10 3.2392 no 2_775
C10 H10 2.9732 no 2_675
C11 H18 3.4056 no .
C13Q H10 3.2688 no 2_675
C14R H21B 3.3007 no 2_676
C15S H12B 3.2964 no 1_645
C15S H19 3.5367 no 1_655
C16U H13 3.3755 no 2_576
C16U H19 3.5508 no 1_455
C17V H10 3.4326 no 2_576
C18W H11B 2.9566 no .
C20Y H11B 3.3259 no .
C21Z H13 3.5496 no 1_655
C21Z H18 3.3398 no 2_775
C21Z H27B 3.5909 no 2_775
C24H H11A 3.1876 no 2_676
C24H H27A 3.2103 no 1_455
C25T H11B 3.5832 no .
C25T H21A 3.1269 no 2_775
C25T H27A 3.3854 no .
C25T H27B 3.5825 no .
C27 H13 3.2823 no 1_655
C27 H18 3.5899 no .
C27 H18 3.2530 no 2_775
C27 H27B 2.8717 no 2_775
H10 F3 2.6118 no 2_775
H10 F5 2.3602 no 2_775
H10 C6J 3.3845 no 2_775
H10 C10N 3.2392 no 2_775
H10 C10 2.9732 no 2_675
H10 C13Q 3.2688 no 2_675
H10 C17V 3.4326 no 2_576
H10 H10 2.8136 no 2_675
H10 H13 3.3092 no 2_675
H11A Au2 3.3005 no 2_676
H11A F2B 3.3640 no 2_576
H11A F6 3.4496 no 1_655
H11A N23D 3.5666 no 2_676
H11A C24H 3.1876 no 2_676
H11B F2B 2.7307 no 2_576
H11B F6 3.5901 no 1_655
H11B N22I 3.2809 no .
H11B C18W 2.9566 no .
H11B C20Y 3.3259 no .
H11B C25T 3.5832 no .
H11B H18 2.5517 no .
H12A F1A 2.8371 no 1_664
H12A F2B 3.3983 no 2_576
H12A F3 3.4606 no 2_775
H12A F8 3.3749 no 1_465
H12A F10C 2.6155 no 2_576
H12B Au2 3.3305 no 2_676
H12B F7 3.3311 no 1_465
H12B F8 2.6006 no 1_465
H12B F9 2.9106 no 2_676
H12B C15S 3.2964 no 1_465
H13 F3 3.4084 no 1_455
H13 F5 3.3996 no 2_775
H13 O26F 2.5923 no 1_455
H13 C9M 3.3743 no 2_576
H13 C16U 3.3755 no 2_576
H13 C21Z 3.5496 no 1_455
H13 C27 3.2823 no 1_455
H13 H10 3.3092 no 2_675
H13 H18 3.5495 no 2_675
H13 H21B 3.4330 no 1_455
H13 H27A 2.9547 no 1_455
H18 F3 3.0959 no 2_775
H18 O26F 2.4635 no 2_775
H18 C11 3.4056 no .
H18 C21Z 3.3398 no 2_775
H18 C27 3.5899 no .
H18 C27 3.2530 no 2_775
H18 H11B 2.5517 no .
H18 H13 3.5495 no 2_675
H18 H21A 3.2210 no 2_775
H18 H27A 3.5265 no 2_775
H18 H27B 2.9050 no .
H18 H27B 3.1142 no 2_775
H19 F2B 2.8535 no 1_655
H19 F4 2.5008 no 2_766
H19 F6 3.2035 no 1_655
H19 F7 2.4670 no 2_766
H19 C2E 3.3632 no 2_766
H19 C7K 3.2851 no 2_766
H19 C8L 3.3412 no 1_655
H19 C15S 3.5367 no 1_455
H19 C16U 3.5508 no 1_655
H21A Au1 3.4313 no 2_775
H21A F1A 3.1084 no 1_664
H21A F9 3.4860 no 1_664
H21A N22I 3.3734 no 2_775
H21A C25T 3.1269 no 2_775
H21A H18 3.2210 no 2_775
H21A H27B 3.1668 no 2_775
H21B F5 3.4219 no 2_875
H21B F9 2.7040 no 2_676
H21B C14R 3.3007 no 2_676
H21B H13 3.4330 no 1_655
H27A Au1 3.0470 no .
H27A F3 2.8772 no .
H27A N23D 3.4036 no 1_655
H27A C24H 3.2103 no 1_655
H27A C25T 3.3854 no .
H27A H13 2.9547 no 1_655
H27A H18 3.5265 no 2_775
H27A H27B 3.4520 no 2_775
H27B F3 3.4779 no .
H27B O26F 3.1635 no 2_775
H27B C21Z 3.5909 no 2_775
H27B C25T 3.5825 no .
H27B C27 2.8717 no 2_775
H27B H18 2.9050 no .
H27B H18 3.1142 no 2_775
H27B H21A 3.1668 no 2_775
H27B H27A 3.4520 no 2_775
H27B H27B 1.9732 no 2_775

loop_
_geom_torsion_atom_site_label_1
_geom_torsion_atom_site_label_2
_geom_torsion_atom_site_label_3
_geom_torsion_atom_site_label_4
_geom_torsion
_geom_torsion_publ_flag
C21Z O26F C27 C11 -28(4) no
C27 O26F C21Z C12 24(4) no
F4 C2E C4G Au1 -0(4) no
F4 C2E C4G C6J -179.2(19) no
F4 C2E C7K F7 -5(4) no
F4 C2E C7K C15S -178.0(18) no
C4G C2E C7K F7 178(2) no
C4G C2E C7K C15S 5(4) no
C7K C2E C4G Au1 177(2) no
C7K C2E C4G C6J -2(4) no
Au1 C4G C6J F3 -1(3) no
Au1 C4G C6J C10N -179.3(16) no
C2E C4G C6J F3 178(2) no
C2E C4G C6J C10N -0(4) no
F3 C6J C10N F5 3(4) no
F3 C6J C10N C15S -178.3(18) no
C4G C6J C10N F5 -179(2) no
C4G C6J C10N C15S 0(4) no
F7 C7K C15S F8 3(3) no
F7 C7K C15S C10N -178.0(18) no
C2E C7K C15S F8 176(2) no
C2E C7K C15S C10N -5(4) no
F2B C8L C16U F6 -1(4) no
F2B C8L C16U C9M -179(2) no
F2B C8L C17V F10C 3(4) no
F2B C8L C17V C11O -180(2) no
C16U C8L C17V F10C 179(2) no
C16U C8L C17V C11O -4(4) no
C17V C8L C16U F6 -177(2) no
C17V C8L C16U C9M 5(4) no
Au2 C9M C14R F9 -5(3) no
Au2 C9M C14R C11O 174.2(18) no
Au2 C9M C16U F6 4(4) no
Au2 C9M C16U C8L -177.4(17) no
C14R C9M C16U F6 179(2) no
C14R C9M C16U C8L -3(4) no
C16U C9M C14R F9 -179(2) no
C16U C9M C14R C11O -0(4) no
F5 C10N C15S F8 0(3) no
F5 C10N C15S C7K -178.6(19) no
C6J C10N C15S F8 -179(2) no
C6J C10N C15S C7K 2(3) no
C13Q C10 C18W C20Y -1(4) no
C18W C10 C13Q C12P 3(4) no
F1A C11O C14R F9 -1(4) no
F1A C11O C14R C9M -180(2) no
F1A C11O C17V F10C -1(4) no
F1A C11O C17V C8L -178(2) no
C14R C11O C17V F10C 179(2) no
C14R C11O C17V C8L 1(4) no
C17V C11O C14R F9 -180(2) no
C17V C11O C14R C9M 1(4) no
C12 C11 C27 O26F 20(4) no
C27 C11 C12 C21Z -5(4) no
N23D C12P C13Q C10 -178.8(19) no
N23D C12P C19X C20Y 176.3(19) no
C13Q C12P C19X C20Y 0(3) no
C19X C12P C13Q C10 -3(4) no
C11 C12 C21Z O26F -12(5) no
C10 C18W C20Y N22I 180(2) no
C10 C18W C20Y C19X -2(4) no
C12P C19X C20Y N22I -179.8(19) no
C12P C19X C20Y C18W 2(3) no
